data_4338391
loop_
_publ_author_name
'Chiang, Linus'
'Savard, Didier'
'Shimazaki, Yuichi'
'Thomas, Fabrice'
'Storr, Tim'

_publ_section_title
;
 Fe(III) Bipyrrolidine Phenoxide Complexes and Their Oxidized Analogues.
;
_journal_issue 11
_journal_name_full 'Inorganic chemistry'
_journal_page_first 5810
_journal_page_last 5819
_journal_paper_doi 10.1021/ic500663x
_journal_volume 53
_journal_year 2014
_chemical_absolute_configuration ad
_chemical_formula_moiety 'C40 H61 Cl1 Fe1 N3 O2'
_chemical_formula_sum 'C40 H61 Cl Fe N3 O2'
_chemical_formula_weight 707.24
_chemical_name_systematic ?
_space_group_IT_number 19
_symmetry_cell_setting orthorhombic
_symmetry_space_group_name_Hall 'P 2ac 2ab'
_symmetry_space_group_name_H-M 'P 21 21 21'
_atom_sites_solution_hydrogens difmap
_atom_sites_solution_primary direct
_cell_angle_alpha 90
_cell_angle_beta 90
_cell_angle_gamma 90
_cell_formula_units_Z 4
_cell_length_a 12.2668(2)
_cell_length_b 12.9694(2)
_cell_length_c 25.5151(4)
_cell_measurement_reflns_used 0
_cell_measurement_temperature 293
_cell_measurement_theta_max 0
_cell_measurement_theta_min 0
_cell_volume 4059.27(11)
_computing_cell_refinement 'Bruker SAINT'
_computing_data_collection 'Bruker APEX2'
_computing_data_reduction 'Bruker SAINT'
_computing_structure_solution
; 
 SIR92 (Altomare et al, 1994)
 CRYSTALS (Watkin, 1988) 
;
_diffrn_ambient_temperature 293
_diffrn_measured_fraction_theta_full 1.000
_diffrn_measured_fraction_theta_max 1.000
_diffrn_measurement_device_type 'Bruker APEX-II CCD'
_diffrn_measurement_method '\w scans'
_diffrn_radiation_monochromator graphite
_diffrn_radiation_type 'Mo K\a'
_diffrn_radiation_wavelength 0.71073
_diffrn_reflns_av_R_equivalents 0.035
_diffrn_reflns_limit_h_max 14
_diffrn_reflns_limit_h_min -15
_diffrn_reflns_limit_k_max 14
_diffrn_reflns_limit_k_min -16
_diffrn_reflns_limit_l_max 31
_diffrn_reflns_limit_l_min -31
_diffrn_reflns_number 47805
_diffrn_reflns_theta_full 26.396
_diffrn_reflns_theta_max 26.396
_diffrn_reflns_theta_min 1.596
_exptl_absorpt_coefficient_mu 0.472
_exptl_absorpt_correction_type none
_exptl_crystal_colour Purple
_exptl_crystal_density_diffrn 1.157
_exptl_crystal_description block
_exptl_crystal_F_000 1524
_exptl_crystal_size_max 0.45
_exptl_crystal_size_mid 0.31
_exptl_crystal_size_min 0.23
_refine_diff_density_max 0.39
_refine_diff_density_min -0.33
_refine_ls_abs_structure_details 'Flack (1983), 3679 Friedel-pairs'
_refine_ls_abs_structure_Flack 0.010(15)
_refine_ls_extinction_method None
_refine_ls_goodness_of_fit_ref 1.9384
_refine_ls_hydrogen_treatment mixed
_refine_ls_matrix_type full
_refine_ls_number_parameters 426
_refine_ls_number_reflns 6406
_refine_ls_number_restraints 0
_refine_ls_R_factor_all 0.0536
_refine_ls_R_factor_gt 0.0427
_refine_ls_shift/su_mean 0.0000267
_refine_ls_structure_factor_coef F
_refine_ls_weighting_details
;
 Method= Modified Sheldrick 
 w=1/[\s^2^(F) + ( 0.01P)^2^ + 0.00P] 
 ,where P=(max(Fo,0) + 2Fc)/3 
;
_refine_ls_weighting_scheme calc
_refine_ls_wR_factor_all 0.0481
_refine_ls_wR_factor_gt 0.0421
_refine_ls_wR_factor_ref 0.0416
_reflns_limit_h_max 15
_reflns_limit_h_min -15
_reflns_limit_k_max 16
_reflns_limit_k_min 0
_reflns_limit_l_max 31
_reflns_limit_l_min 0
_reflns_number_gt 6967
_reflns_number_total 8318
_reflns_threshold_expression I>2.0\s(I)
_oxford_diffrn_Wilson_B_factor 3.51
_oxford_diffrn_Wilson_scale 120.38
_oxford_refine_ls_r_factor_ref 0.0397
_oxford_refine_ls_scale 0.09356(10)
_oxford_reflns_number_all 8318
_oxford_reflns_threshold_expression_ref I>2.5\s(I)
_cod_data_source_file ic500663x_si_002.cif
_cod_data_source_block RRFeL1Cl
_cod_depositor_comments
;
The following automatic conversions were performed:

'_exptl_absorpt_correction_type' value 'None' changed to 'none'
according to
/usr/data/users/saulius/crontab/automatic-downloads/rss-feeds/ACS/lib/dictionaries/cif_core.dic
dictionary named 'cif_core.dic' version 2.4.2 from 2011-04-26.

Automatic conversion script
Id: cif_fix_values 2281 2013-09-26 08:29:07Z andrius 

 Adding full bibliography for 4338391--4338394.cif.
;
_cod_original_sg_symbol_H-M 'P 21 21 21 '
_cod_original_formula_sum 'C40 H61 Cl1 Fe1 N3 O2'
_cod_database_code 4338391

loop_
_symmetry_equiv_pos_as_xyz
x,y,z
x+1/2,-y+1/2,-z
-x,y+1/2,-z+1/2
-x+1/2,-y,z+1/2

loop_
_atom_site_label
_atom_site_type_symbol
_atom_site_fract_x
_atom_site_fract_y
_atom_site_fract_z
_atom_site_U_iso_or_equiv
_atom_site_occupancy
_atom_site_adp_type
_atom_site_refinement_flags_posn
Fe1 Fe 0.70572(3) 0.24581(3) 0.594660(14) 0.0384 1.0000 Uani .
Cl2 Cl 0.73926(7) 0.18067(7) 0.51570(3) 0.0720 1.0000 Uani .
N4 N 0.55203(18) 0.15921(17) 0.61250(8) 0.0378 1.0000 Uani .
N5 N 0.58299(17) 0.36420(17) 0.58627(9) 0.0396 1.0000 Uani .
N502 N 0.1574(4) 0.0826(6) 0.2246(3) 0.1768 1.0000 Uani .
O3 O 0.77676(15) 0.17046(14) 0.64617(7) 0.0459 1.0000 Uani .
O6 O 0.80261(15) 0.35594(14) 0.59956(8) 0.0535 1.0000 Uani .
C7 C 0.8490(2) 0.0007(2) 0.66352(11) 0.0457 1.0000 Uani .
C8 C 0.8227(2) -0.0998(2) 0.67785(11) 0.0492 1.0000 Uani .
C9 C 0.7194(3) -0.1348(2) 0.68819(11) 0.0492 1.0000 Uani .
C10 C 0.6350(3) -0.0631(2) 0.68404(11) 0.0472 1.0000 Uani .
C11 C 0.6558(2) 0.0374(2) 0.66970(11) 0.0388 1.0000 Uani .
C12 C 0.7616(2) 0.0708(2) 0.65954(10) 0.0419 1.0000 Uani .
C13 C 0.5650(2) 0.1140(2) 0.66641(10) 0.0442 1.0000 Uani .
C14 C 0.5211(3) 0.0766(2) 0.57424(11) 0.0550 1.0000 Uani .
C15 C 0.4024(3) 0.0644(3) 0.57842(19) 0.1012 1.0000 Uani .
C16 C 0.3558(2) 0.1629(2) 0.59689(13) 0.0573 1.0000 Uani .
C17 C 0.4547(2) 0.2293(2) 0.61279(10) 0.0406 1.0000 Uani .
C18 C 0.4722(2) 0.3208(2) 0.57643(11) 0.0433 1.0000 Uani .
C19 C 0.3929(2) 0.4084(2) 0.58907(15) 0.0577 1.0000 Uani .
C20 C 0.4523(3) 0.4747(3) 0.62929(14) 0.0679 1.0000 Uani .
C21 C 0.5671(3) 0.4287(2) 0.63315(12) 0.0536 1.0000 Uani .
C22 C 0.6183(2) 0.4280(2) 0.53979(11) 0.0500 1.0000 Uani .
C23 C 0.7222(2) 0.4883(2) 0.54789(11) 0.0429 1.0000 Uani .
C24 C 0.7309(2) 0.5835(2) 0.52388(11) 0.0476 1.0000 Uani .
C25 C 0.8250(2) 0.6417(2) 0.52640(11) 0.0469 1.0000 Uani .
C26 C 0.9092(2) 0.6027(2) 0.55652(11) 0.0488 1.0000 Uani .
C27 C 0.9052(2) 0.5081(2) 0.58250(10) 0.0414 1.0000 Uani .
C28 C 0.8093(2) 0.4494(2) 0.57689(10) 0.0398 1.0000 Uani .
C29 C 0.6982(3) -0.2455(3) 0.70560(12) 0.0580 1.0000 Uani .
C30 C 0.9676(3) 0.0332(3) 0.65209(13) 0.0583 1.0000 Uani .
C31 C 1.0000(2) 0.4690(2) 0.61658(12) 0.0501 1.0000 Uani .
C32 C 0.8325(2) 0.7475(3) 0.49862(14) 0.0645 1.0000 Uani .
C33 C 0.7897(4) 0.7396(3) 0.44395(16) 0.1261 1.0000 Uani .
C34 C 0.7566(4) 0.8244(3) 0.5261(2) 0.1264 1.0000 Uani .
C35 C 0.9423(4) 0.7909(4) 0.4994(3) 0.2193 1.0000 Uani .
C36 C 1.0928(3) 0.5467(3) 0.61960(18) 0.1057 1.0000 Uani .
C37 C 1.0454(3) 0.3688(3) 0.59285(14) 0.0744 1.0000 Uani .
C38 C 0.9619(3) 0.4473(3) 0.67238(13) 0.0699 1.0000 Uani .
C39 C 1.0001(3) 0.1210(3) 0.68773(14) 0.0792 1.0000 Uani .
C40 C 0.9783(3) 0.0662(3) 0.59469(14) 0.0724 1.0000 Uani .
C41 C 1.0469(3) -0.0545(3) 0.66144(17) 0.0932 1.0000 Uani .
C42 C 0.7155(6) -0.2517(3) 0.76294(17) 0.1754 1.0000 Uani .
C43 C 0.5851(5) -0.2790(3) 0.6967(3) 0.2152 1.0000 Uani .
C44 C 0.7680(5) -0.3208(3) 0.6797(2) 0.1591 1.0000 Uani .
C500 C 0.2626(5) 0.2489(5) 0.2246(2) 0.1434 1.0000 Uani .
C501 C 0.2051(5) 0.1574(6) 0.2245(2) 0.1240 1.0000 Uani .
H81 H 0.8810 -0.1485 0.6811 0.0620(17) 1.0000 Uiso R
H101 H 0.5631 -0.0843 0.6937 0.0621(17) 1.0000 Uiso R
H131 H 0.5799 0.1710 0.6911 0.0547(17) 1.0000 Uiso R
H132 H 0.4976 0.0840 0.6779 0.0547(17) 1.0000 Uiso R
H141 H 0.5612 0.0124 0.5818 0.0775(17) 1.0000 Uiso R
H142 H 0.5401 0.0954 0.5392 0.0775(17) 1.0000 Uiso R
H151 H 0.3868 0.0099 0.6062 0.1206(17) 1.0000 Uiso R
H152 H 0.3693 0.0390 0.5478 0.1206(17) 1.0000 Uiso R
H161 H 0.3046 0.1537 0.6257 0.0731(17) 1.0000 Uiso R
H162 H 0.3155 0.1937 0.5686 0.0731(17) 1.0000 Uiso R
H171 H 0.4427 0.2564 0.6482 0.0560(17) 1.0000 Uiso R
H181 H 0.4670 0.2980 0.5404 0.0567(17) 1.0000 Uiso R
H191 H 0.3251 0.3812 0.6003 0.0730(17) 1.0000 Uiso R
H192 H 0.3786 0.4475 0.5567 0.0730(17) 1.0000 Uiso R
H201 H 0.4160 0.4701 0.6632 0.0815(17) 1.0000 Uiso R
H202 H 0.4556 0.5460 0.6202 0.0815(17) 1.0000 Uiso R
H211 H 0.5738 0.3879 0.6649 0.0700(17) 1.0000 Uiso R
H212 H 0.6199 0.4824 0.6349 0.0700(17) 1.0000 Uiso R
H221 H 0.5605 0.4741 0.5310 0.0665(17) 1.0000 Uiso R
H222 H 0.6290 0.3818 0.5109 0.0665(17) 1.0000 Uiso R
H241 H 0.6734 0.6112 0.5039 0.0657(17) 1.0000 Uiso R
H261 H 0.9729 0.6425 0.5569 0.0642(17) 1.0000 Uiso R
H331 H 0.7891 0.8009 0.4243 0.1470(17) 1.0000 Uiso R
H332 H 0.8239 0.6859 0.4231 0.1470(17) 1.0000 Uiso R
H333 H 0.7097 0.7164 0.4442 0.1470(17) 1.0000 Uiso R
H341 H 0.7503 0.8898 0.5143 0.1401(17) 1.0000 Uiso R
H342 H 0.7699 0.8284 0.5657 0.1401(17) 1.0000 Uiso R
H343 H 0.6776 0.7955 0.5276 0.1401(17) 1.0000 Uiso R
H351 H 0.9487 0.8536 0.4817 0.2022(17) 1.0000 Uiso R
H352 H 0.9714 0.7986 0.5346 0.2022(17) 1.0000 Uiso R
H353 H 0.9947 0.7422 0.4822 0.2022(17) 1.0000 Uiso R
H361 H 1.1500 0.5245 0.6402 0.1233(17) 1.0000 Uiso R
H362 H 1.0638 0.6113 0.6343 0.1233(17) 1.0000 Uiso R
H363 H 1.1172 0.5632 0.5849 0.1233(17) 1.0000 Uiso R
H371 H 1.1066 0.3444 0.6131 0.0885(17) 1.0000 Uiso R
H372 H 1.0731 0.3827 0.5578 0.0885(17) 1.0000 Uiso R
H373 H 0.9924 0.3175 0.5909 0.0885(17) 1.0000 Uiso R
H381 H 1.0225 0.4228 0.6928 0.0828(17) 1.0000 Uiso R
H382 H 0.9350 0.5086 0.6876 0.0828(17) 1.0000 Uiso R
H383 H 0.9071 0.3961 0.6719 0.0828(17) 1.0000 Uiso R
H391 H 1.0707 0.1459 0.6823 0.0934(17) 1.0000 Uiso R
H392 H 0.9945 0.1009 0.7251 0.0934(17) 1.0000 Uiso R
H393 H 0.9498 0.1803 0.6850 0.0934(17) 1.0000 Uiso R
H401 H 1.0511 0.0887 0.5885 0.0965(17) 1.0000 Uiso R
H402 H 0.9296 0.1217 0.5874 0.0965(17) 1.0000 Uiso R
H403 H 0.9619 0.0094 0.5733 0.0965(17) 1.0000 Uiso R
H411 H 1.1201 -0.0371 0.6545 0.1206(17) 1.0000 Uiso R
H412 H 1.0427 -0.0809 0.6971 0.1206(17) 1.0000 Uiso R
H413 H 1.0286 -0.1139 0.6391 0.1206(17) 1.0000 Uiso R
H421 H 0.6999 -0.3213 0.7762 0.1862(17) 1.0000 Uiso R
H422 H 0.7855 -0.2334 0.7729 0.1862(17) 1.0000 Uiso R
H423 H 0.6635 -0.2072 0.7818 0.1862(17) 1.0000 Uiso R
H431 H 0.5723 -0.3464 0.7103 0.1944(17) 1.0000 Uiso R
H432 H 0.5377 -0.2328 0.7195 0.1944(17) 1.0000 Uiso R
H433 H 0.5624 -0.2714 0.6631 0.1944(17) 1.0000 Uiso R
H441 H 0.7535 -0.3902 0.6947 0.1743(17) 1.0000 Uiso R
H442 H 0.8435 -0.3065 0.6911 0.1743(17) 1.0000 Uiso R
H443 H 0.7615 -0.3205 0.6454 0.1743(17) 1.0000 Uiso R
H5001 H 0.3359 0.2607 0.2068 0.1761(17) 1.0000 Uiso .
H5002 H 0.2833 0.2763 0.2591 0.1761(17) 1.0000 Uiso .
H5003 H 0.2249 0.3086 0.2078 0.1761(17) 1.0000 Uiso .

loop_
_atom_site_aniso_label
_atom_site_aniso_U_11
_atom_site_aniso_U_22
_atom_site_aniso_U_33
_atom_site_aniso_U_23
_atom_site_aniso_U_13
_atom_site_aniso_U_12
Fe1 0.03551(19) 0.0385(2) 0.04131(19) 0.0060(2) -0.00263(18) -0.0016(2)
Cl2 0.0621(6) 0.1065(7) 0.0473(4) -0.0098(4) 0.0085(4) -0.0037(5)
N4 0.0408(14) 0.0342(14) 0.0384(13) 0.0021(10) -0.0002(10) 0.0004(12)
N5 0.0346(13) 0.0395(15) 0.0449(14) 0.0071(12) -0.0094(11) -0.0060(11)
N502 0.106(4) 0.210(7) 0.214(6) -0.019(6) -0.006(4) -0.013(4)
O3 0.0450(12) 0.0378(12) 0.0549(12) 0.0090(9) -0.0107(10) -0.0050(10)
O6 0.0395(11) 0.0425(12) 0.0784(14) 0.0171(11) -0.0143(12) -0.0065(10)
C7 0.0444(19) 0.047(2) 0.0459(17) 0.0046(15) -0.0037(14) 0.0030(16)
C8 0.049(2) 0.045(2) 0.0546(19) 0.0080(15) 0.0005(14) 0.0139(16)
C9 0.057(2) 0.044(2) 0.0469(17) 0.0069(13) -0.0019(16) 0.0041(18)
C10 0.0492(19) 0.048(2) 0.0446(17) 0.0069(14) 0.0100(14) 0.0031(17)
C11 0.0421(18) 0.0359(18) 0.0384(16) 0.0072(13) 0.0024(13) 0.0048(15)
C12 0.050(2) 0.0366(18) 0.0391(16) 0.0043(13) -0.0041(13) 0.0039(15)
C13 0.0441(18) 0.051(2) 0.0376(16) 0.0066(14) 0.0015(13) 0.0012(15)
C14 0.059(2) 0.055(2) 0.0503(18) -0.0133(15) -0.0014(15) -0.0098(18)
C15 0.079(3) 0.089(3) 0.136(4) -0.042(3) -0.023(3) -0.015(3)
C16 0.0443(18) 0.060(2) 0.068(2) 0.0147(19) -0.0127(17) -0.0156(17)
C17 0.0301(14) 0.044(2) 0.0476(16) 0.0023(13) -0.0038(12) -0.0008(14)
C18 0.0337(17) 0.045(2) 0.0516(18) 0.0051(14) -0.0101(13) -0.0069(15)
C19 0.0386(18) 0.050(2) 0.085(2) 0.0081(19) -0.0070(18) 0.0048(16)
C20 0.061(2) 0.054(2) 0.088(3) -0.014(2) -0.0088(19) 0.0151(19)
C21 0.053(2) 0.050(2) 0.058(2) -0.0052(16) -0.0086(16) -0.0018(17)
C22 0.0464(19) 0.0411(19) 0.062(2) 0.0181(15) -0.0163(15) -0.0056(16)
C23 0.0368(18) 0.0414(18) 0.0505(16) 0.0070(13) 0.0004(14) -0.0044(14)
C24 0.0415(19) 0.0474(19) 0.0539(18) 0.0152(14) -0.0040(14) 0.0017(15)
C25 0.046(2) 0.0368(19) 0.0575(19) 0.0141(14) 0.0057(14) 0.0006(15)
C26 0.0386(18) 0.047(2) 0.0613(19) 0.0085(16) 0.0055(15) -0.0087(15)
C27 0.0351(17) 0.0425(19) 0.0467(17) 0.0029(14) 0.0003(13) -0.0016(14)
C28 0.0388(18) 0.0347(17) 0.0458(16) 0.0055(12) -0.0022(13) 0.0002(15)
C29 0.0615(19) 0.0412(18) 0.0714(19) 0.0105(18) 0.0130(16) 0.006(2)
C30 0.040(2) 0.063(2) 0.072(2) 0.0178(18) -0.0043(17) 0.0036(17)
C31 0.0384(18) 0.052(2) 0.060(2) 0.0076(16) -0.0079(15) -0.0042(16)
C32 0.0559(19) 0.052(2) 0.085(2) 0.027(2) -0.0035(16) -0.009(2)
C33 0.210(5) 0.071(3) 0.097(3) 0.040(2) -0.016(3) -0.025(4)
C34 0.174(5) 0.050(3) 0.156(5) 0.024(3) 0.025(4) 0.011(3)
C35 0.079(3) 0.157(6) 0.422(11) 0.206(7) -0.045(5) -0.048(3)
C36 0.065(3) 0.096(3) 0.156(4) 0.047(3) -0.047(3) -0.034(2)
C37 0.056(2) 0.093(3) 0.074(2) 0.005(2) 0.004(2) 0.021(2)
C38 0.067(2) 0.078(3) 0.064(2) -0.0015(19) -0.0163(19) 0.017(2)
C39 0.051(2) 0.101(3) 0.086(3) 0.015(2) -0.0150(19) -0.013(2)
C40 0.056(2) 0.081(3) 0.080(2) 0.020(2) 0.014(2) 0.000(2)
C41 0.050(2) 0.094(3) 0.135(4) 0.032(3) 0.003(2) 0.021(2)
C42 0.352(9) 0.085(3) 0.090(3) 0.039(3) 0.034(4) -0.026(6)
C43 0.139(5) 0.052(4) 0.455(13) 0.090(5) -0.085(6) -0.033(3)
C44 0.209(6) 0.039(3) 0.229(6) 0.009(3) 0.119(5) 0.013(3)
C500 0.145(5) 0.144(5) 0.141(5) -0.051(4) 0.037(4) -0.021(5)
C501 0.074(4) 0.181(7) 0.117(4) -0.031(5) 0.003(3) 0.003(4)

loop_
_atom_type_symbol
_atom_type_scat_dispersion_real
_atom_type_scat_dispersion_imag
_atom_type_scat_Cromer_Mann_a1
_atom_type_scat_Cromer_Mann_b1
_atom_type_scat_Cromer_Mann_a2
_atom_type_scat_Cromer_Mann_b2
_atom_type_scat_Cromer_Mann_a3
_atom_type_scat_Cromer_Mann_b3
_atom_type_scat_Cromer_Mann_a4
_atom_type_scat_Cromer_Mann_b4
_atom_type_scat_Cromer_Mann_c
_atom_type_scat_source
C 0.0033 0.0016 2.3100 20.8439 1.0200 10.2075 1.5886 0.5687 0.8650 51.6512 0.2156 'International Tables Vol C 4.2.6.8 and 6.1.1.4'
H 0.0000 0.0000 0.4930 10.5109 0.3229 26.1257 0.1402 3.1424 0.0408 57.7998 0.0030 'International Tables Vol C 4.2.6.8 and 6.1.1.4'
N 0.0061 0.0033 12.2126 0.0057 3.1322 9.8933 2.0125 28.9975 1.1663 0.5826 -11.5290 'International Tables Vol C 4.2.6.8 and 6.1.1.4'
O 0.0106 0.0060 3.0485 13.2771 2.2868 5.7011 1.5463 0.3239 0.8670 32.9089 0.2508 'International Tables Vol C 4.2.6.8 and 6.1.1.4'
Cl 0.1484 0.1585 11.4604 0.0104 7.1964 1.1662 6.2556 18.5194 1.6455 47.7784 -9.5574 'International Tables Vol C 4.2.6.8 and 6.1.1.4'
Fe 0.3463 0.8444 11.7695 4.7611 7.3573 0.3072 3.5222 15.3535 2.3045 76.8805 1.0369 'International Tables Vol C 4.2.6.8 and 6.1.1.4'

loop_
_geom_angle_atom_site_label_1
_geom_angle_atom_site_label_2
_geom_angle_atom_site_label_3
_geom_angle
_geom_angle_publ_flag
Cl2 Fe1 N4 98.59(6) yes
Cl2 Fe1 N5 108.01(7) yes
N4 Fe1 N5 77.89(8) yes
Cl2 Fe1 O3 110.79(7) yes
N4 Fe1 O3 89.27(8) yes
N5 Fe1 O3 140.51(9) yes
Cl2 Fe1 O6 103.54(7) yes
N4 Fe1 O6 155.17(9) yes
N5 Fe1 O6 84.63(8) yes
O3 Fe1 O6 93.25(8) yes
Fe1 N4 C13 106.99(16) yes
Fe1 N4 C14 116.03(17) yes
C13 N4 C14 110.1(2) yes
Fe1 N4 C17 111.52(15) yes
C13 N4 C17 108.39(19) yes
C14 N4 C17 103.6(2) yes
Fe1 N5 C18 112.52(17) yes
Fe1 N5 C21 114.54(17) yes
C18 N5 C21 103.3(2) yes
Fe1 N5 C22 105.51(16) yes
C18 N5 C22 109.63(19) yes
C21 N5 C22 111.4(2) yes
Fe1 O3 C12 128.23(17) yes
Fe1 O6 C28 134.51(17) yes
C8 C7 C12 116.5(3) yes
C8 C7 C30 121.7(3) yes
C12 C7 C30 121.8(3) yes
C7 C8 C9 125.1(3) yes
C7 C8 H81 117.8 no
C9 C8 H81 117.1 no
C8 C9 C10 116.7(3) yes
C8 C9 C29 121.7(3) yes
C10 C9 C29 121.6(3) yes
C9 C10 C11 120.9(3) yes
C9 C10 H101 118.2 no
C11 C10 H101 120.7 no
C10 C11 C12 121.1(3) yes
C10 C11 C13 120.4(3) yes
C12 C11 C13 118.5(2) yes
C7 C12 C11 119.6(3) yes
C7 C12 O3 122.1(3) yes
C11 C12 O3 118.3(3) yes
N4 C13 C11 112.9(2) yes
N4 C13 H131 108.1 no
C11 C13 H131 108.9 no
N4 C13 H132 110.3 no
C11 C13 H132 110.8 no
H131 C13 H132 105.6 no
N4 C14 C15 106.3(3) yes
N4 C14 H141 110.5 no
C15 C14 H141 112.9 no
N4 C14 H142 111.5 no
C15 C14 H142 109.7 no
H141 C14 H142 106.0 no
C14 C15 C16 108.3(3) yes
C14 C15 H151 108.1 no
C16 C15 H151 107.8 no
C14 C15 H152 114.0 no
C16 C15 H152 113.7 no
H151 C15 H152 104.6 no
C15 C16 C17 105.2(3) yes
C15 C16 H161 112.6 no
C17 C16 H161 112.2 no
C15 C16 H162 108.7 no
C17 C16 H162 111.7 no
H161 C16 H162 106.5 no
C16 C17 N4 106.6(2) yes
C16 C17 C18 112.7(2) yes
N4 C17 C18 110.9(2) yes
C16 C17 H171 108.9 no
N4 C17 H171 110.0 no
C18 C17 H171 107.6 no
C17 C18 N5 108.7(2) yes
C17 C18 C19 111.2(2) yes
N5 C18 C19 105.3(2) yes
C17 C18 H181 109.4 no
N5 C18 H181 109.6 no
C19 C18 H181 112.7 no
C18 C19 C20 104.9(2) yes
C18 C19 H191 110.2 no
C20 C19 H191 115.3 no
C18 C19 H192 108.6 no
C20 C19 H192 111.1 no
H191 C19 H192 106.7 no
C19 C20 C21 105.3(3) yes
C19 C20 H201 110.2 no
C21 C20 H201 109.8 no
C19 C20 H202 113.8 no
C21 C20 H202 110.7 no
H201 C20 H202 107.1 no
C20 C21 N5 106.9(2) yes
C20 C21 H211 110.1 no
N5 C21 H211 110.9 no
C20 C21 H212 110.1 no
N5 C21 H212 111.3 no
H211 C21 H212 107.6 no
N5 C22 C23 114.8(2) yes
N5 C22 H221 108.3 no
C23 C22 H221 109.6 no
N5 C22 H222 107.5 no
C23 C22 H222 108.3 no
H221 C22 H222 108.2 no
C22 C23 C24 117.8(2) yes
C22 C23 C28 122.1(2) yes
C24 C23 C28 120.0(2) yes
C23 C24 C25 122.1(3) yes
C23 C24 H241 121.5 no
C25 C24 H241 116.3 no
C24 C25 C26 116.8(2) yes
C24 C25 C32 120.8(3) yes
C26 C25 C32 122.4(3) yes
C25 C26 C27 124.0(3) yes
C25 C26 H261 115.2 no
C27 C26 H261 120.7 no
C26 C27 C28 117.2(2) yes
C26 C27 C31 122.1(3) yes
C28 C27 C31 120.7(2) yes
C27 C28 C23 119.9(2) yes
C27 C28 O6 119.6(2) yes
C23 C28 O6 120.5(2) yes
C9 C29 C42 108.3(3) yes
C9 C29 C43 113.2(3) yes
C42 C29 C43 105.8(5) yes
C9 C29 C44 113.5(3) yes
C42 C29 C44 109.2(4) yes
C43 C29 C44 106.6(4) yes
C7 C30 C39 110.0(3) yes
C7 C30 C40 109.8(3) yes
C39 C30 C40 110.0(3) yes
C7 C30 C41 111.7(3) yes
C39 C30 C41 107.6(3) yes
C40 C30 C41 107.8(3) yes
C27 C31 C36 112.1(3) yes
C27 C31 C37 109.2(3) yes
C36 C31 C37 107.9(3) yes
C27 C31 C38 110.9(3) yes
C36 C31 C38 107.7(3) yes
C37 C31 C38 108.8(3) yes
C25 C32 C33 110.3(3) yes
C25 C32 C34 109.4(3) yes
C33 C32 C34 104.9(3) yes
C25 C32 C35 112.9(3) yes
C33 C32 C35 111.3(4) yes
C34 C32 C35 107.6(4) yes
C32 C33 H331 116.4 no
C32 C33 H332 114.1 no
H331 C33 H332 108.5 no
C32 C33 H333 110.5 no
H331 C33 H333 104.1 no
H332 C33 H333 101.9 no
C32 C34 H341 120.7 no
C32 C34 H342 112.8 no
H341 C34 H342 107.0 no
C32 C34 H343 110.4 no
H341 C34 H343 105.8 no
H342 C34 H343 97.5 no
C32 C35 H351 113.9 no
C32 C35 H352 113.1 no
H351 C35 H352 109.2 no
C32 C35 H353 110.0 no
H351 C35 H353 106.4 no
H352 C35 H353 103.6 no
C31 C36 H361 113.1 no
C31 C36 H362 108.2 no
H361 C36 H362 108.9 no
C31 C36 H363 109.5 no
H361 C36 H363 111.0 no
H362 C36 H363 105.9 no
C31 C37 H371 110.4 no
C31 C37 H372 109.4 no
H371 C37 H372 106.3 no
C31 C37 H373 111.9 no
H371 C37 H373 109.7 no
H372 C37 H373 109.0 no
C31 C38 H381 109.4 no
C31 C38 H382 109.6 no
H381 C38 H382 109.0 no
C31 C38 H383 109.6 no
H381 C38 H383 108.9 no
H382 C38 H383 110.4 no
C30 C39 H391 114.5 no
C30 C39 H392 111.3 no
H391 C39 H392 107.3 no
C30 C39 H393 112.3 no
H391 C39 H393 107.5 no
H392 C39 H393 103.2 no
C30 C40 H401 108.9 no
C30 C40 H402 110.1 no
H401 C40 H402 109.0 no
C30 C40 H403 108.6 no
H401 C40 H403 110.2 no
H402 C40 H403 110.2 no
C30 C41 H411 113.6 no
C30 C41 H412 112.2 no
H411 C41 H412 108.0 no
C30 C41 H413 110.5 no
H411 C41 H413 107.2 no
H412 C41 H413 104.8 no
C29 C42 H421 111.3 no
C29 C42 H422 112.9 no
H421 C42 H422 108.7 no
C29 C42 H423 110.9 no
H421 C42 H423 104.0 no
H422 C42 H423 108.6 no
C29 C43 H431 111.7 no
C29 C43 H432 106.1 no
H431 C43 H432 103.8 no
C29 C43 H433 113.8 no
H431 C43 H433 113.1 no
H432 C43 H433 107.4 no
C29 C44 H441 109.1 no
C29 C44 H442 106.9 no
H441 C44 H442 102.9 no
C29 C44 H443 113.3 no
H441 C44 H443 111.8 no
H442 C44 H443 112.3 no
C501 C500 H5001 125.4 no
C501 C500 H5002 116.3 no
H5001 C500 H5002 96.7 no
C501 C500 H5003 115.5 no
H5001 C500 H5003 95.8 no
H5002 C500 H5003 103.0 no
C500 C501 N502 179.5(7) yes

loop_
_geom_bond_atom_site_label_1
_geom_bond_atom_site_label_2
_geom_bond_distance
_geom_bond_publ_flag
Fe1 Cl2 2.2230(9) yes
Fe1 N4 2.241(2) yes
Fe1 N5 2.161(2) yes
Fe1 O3 1.8553(18) yes
Fe1 O6 1.8624(18) yes
N4 C13 1.503(3) yes
N4 C14 1.498(3) yes
N4 C17 1.500(3) yes
N5 C18 1.493(3) yes
N5 C21 1.473(4) yes
N5 C22 1.509(3) yes
N502 C501 1.132(7) yes
O3 C12 1.349(3) yes
O6 C28 1.345(3) yes
C7 C8 1.392(4) yes
C7 C12 1.410(4) yes
C7 C30 1.542(4) yes
C8 C9 1.372(4) yes
C8 H81 0.958 no
C9 C10 1.395(4) yes
C9 C29 1.525(4) yes
C10 C11 1.378(4) yes
C10 H101 0.957 no
C11 C12 1.393(4) yes
C11 C13 1.495(4) yes
C13 H131 0.988 no
C13 H132 0.960 no
C14 C15 1.469(5) yes
C14 H141 0.986 no
C14 H142 0.956 no
C15 C16 1.476(5) yes
C15 H151 1.019 no
C15 H152 0.940 no
C16 C17 1.542(4) yes
C16 H161 0.974 no
C16 H162 0.961 no
C17 C18 1.521(4) yes
C17 H171 0.980 no
C18 C19 1.530(4) yes
C18 H181 0.967 no
C19 C20 1.524(4) yes
C19 H191 0.948 no
C19 H192 0.985 no
C20 C21 1.533(4) yes
C20 H201 0.974 no
C20 H202 0.955 no
C21 H211 0.971 no
C21 H212 0.952 no
C22 C23 1.510(4) yes
C22 H221 0.955 no
C22 H222 0.960 no
C23 C24 1.383(4) yes
C23 C28 1.395(4) yes
C24 C25 1.381(4) yes
C24 H241 0.941 no
C25 C26 1.383(4) yes
C25 C32 1.547(4) yes
C26 C27 1.395(4) yes
C26 H261 0.937 no
C27 C28 1.408(4) yes
C27 C31 1.538(4) yes
C29 C42 1.480(5) yes
C29 C43 1.471(6) yes
C29 C44 1.457(5) yes
C30 C39 1.511(5) yes
C30 C40 1.532(4) yes
C30 C41 1.516(5) yes
C31 C36 1.521(4) yes
C31 C37 1.538(4) yes
C31 C38 1.525(4) yes
C32 C33 1.494(5) yes
C32 C34 1.534(5) yes
C32 C35 1.461(5) yes
C33 H331 0.940 no
C33 H332 0.971 no
C33 H333 1.027 no
C34 H341 0.903 no
C34 H342 1.025 no
C34 H343 1.040 no
C35 H351 0.933 no
C35 H352 0.970 no
C35 H353 1.004 no
C36 H361 0.922 no
C36 H362 0.984 no
C36 H363 0.960 no
C37 H371 0.965 no
C37 H372 0.973 no
C37 H373 0.932 no
C38 H381 0.961 no
C38 H382 0.944 no
C38 H383 0.945 no
C39 H391 0.935 no
C39 H392 0.991 no
C39 H393 0.989 no
C40 H401 0.953 no
C40 H402 0.953 no
C40 H403 0.939 no
C41 H411 0.943 no
C41 H412 0.974 no
C41 H413 0.984 no
C42 H421 0.983 no
C42 H422 0.925 no
C42 H423 0.985 no
C43 H431 0.954 no
C43 H432 1.017 no
C43 H433 0.906 no
C44 H441 0.994 no
C44 H442 0.989 no
C44 H443 0.878 no
C500 C501 1.380(8) yes
C500 H5001 1.019 no
C500 H5002 0.984 no
C500 H5003 0.999 no

loop_
_geom_hbond_atom_site_label_D
_geom_hbond_atom_site_label_H
_geom_hbond_atom_site_label_A
_geom_hbond_site_symmetry_A
_geom_hbond_angle_DHA
_geom_hbond_distance_DH
_geom_hbond_distance_HA
_geom_hbond_distance_DA
_geom_hbond_publ_flag
C37 H373 O6 . 121.64(10) 0.932 2.392 2.988(5) yes
C38 H383 O6 . 124.34(10) 0.945 2.307 2.945(5) yes
C39 H393 O3 . 123.52(11) 0.989 2.346 3.007(5) yes
C40 H402 O3 . 123.25(9) 0.953 2.482 3.109(5) yes
C500 H5002 O3 2_456 162.1(4) 0.984 2.514 3.464(5) yes
